data_2221816
loop_
_publ_author_name
'Lo, Kong Mun'
'Ng, Seik Weng'

_publ_section_title
;
 Bis[4-(dimethylamino)pyridinium] tetrabromidocadmate(II) monohydrate
;
_journal_coeditor_code SJ2619
_journal_issue 5
_journal_name_full 'Acta Crystallographica Section E'
_journal_page_first m560
_journal_paper_doi 10.1107/S1600536809014366
_journal_volume 65
_journal_year 2009
_chemical_formula_iupac '(C7 H11 N2)2 [Cd Br4] , H2 O'
_chemical_formula_moiety '2C7 H11 N2 + , Cd Br4 2- , H2 O'
_chemical_formula_sum 'C14 H24 Br4 Cd N4 O'
_chemical_formula_weight 696.41
_chemical_name_systematic
;
Bis[4-(dimethylamino)pyridinium] tetrabromidocadmate(II) monohydrate
;
_space_group_IT_number 2
_symmetry_cell_setting triclinic
_symmetry_space_group_name_Hall '-P 1'
_symmetry_space_group_name_H-M 'P -1'
_atom_sites_solution_hydrogens geom
_atom_sites_solution_primary direct
_atom_sites_solution_secondary difmap
_audit_creation_method SHELXL97
_cell_angle_alpha 95.4810(10)
_cell_angle_beta 99.7470(10)
_cell_angle_gamma 96.4890(10)
_cell_formula_units_Z 2
_cell_length_a 7.8918(2)
_cell_length_b 8.1197(2)
_cell_length_c 17.2719(4)
_cell_measurement_reflns_used 3763
_cell_measurement_temperature 100(2)
_cell_measurement_theta_max 28.2
_cell_measurement_theta_min 2.4
_cell_volume 1076.35(5)
_computing_cell_refinement 'APEX2 (Bruker, 2008)'
_computing_data_collection 'APEX2 (Bruker, 2008)'
_computing_data_reduction 'SAINT (Bruker, 2008)'
_computing_molecular_graphics 'X-SEED (Barbour, 2001)'
_computing_publication_material 'pubCIF (Westrip, 2009)'
_computing_structure_refinement 'SHELXL97 (Sheldrick, 2008)'
_computing_structure_solution 'SHELXS97 (Sheldrick, 2008)'
_diffrn_ambient_temperature 100(2)
_diffrn_measured_fraction_theta_full 0.974
_diffrn_measured_fraction_theta_max 0.974
_diffrn_measurement_device_type 'Bruker SMART APEX'
_diffrn_measurement_method \w
_diffrn_radiation_monochromator graphite
_diffrn_radiation_source 'fine-focus sealed tube'
_diffrn_radiation_type MoK\a
_diffrn_radiation_wavelength 0.71073
_diffrn_reflns_av_R_equivalents 0.0218
_diffrn_reflns_av_sigmaI/netI 0.0391
_diffrn_reflns_limit_h_max 9
_diffrn_reflns_limit_h_min -9
_diffrn_reflns_limit_k_max 9
_diffrn_reflns_limit_k_min -9
_diffrn_reflns_limit_l_max 20
_diffrn_reflns_limit_l_min -20
_diffrn_reflns_number 6014
_diffrn_reflns_theta_full 25.00
_diffrn_reflns_theta_max 25.00
_diffrn_reflns_theta_min 2.41
_diffrn_standards_decay_% 0
_diffrn_standards_interval_count 0
_diffrn_standards_interval_time 0
_diffrn_standards_number 0
_exptl_absorpt_coefficient_mu 8.448
_exptl_absorpt_correction_T_max 0.431
_exptl_absorpt_correction_T_min 0.258
_exptl_absorpt_correction_type multi-scan
_exptl_absorpt_process_details '(SADABS; Sheldrick, 1996)'
_exptl_crystal_colour colourless
_exptl_crystal_density_diffrn 2.149
_exptl_crystal_density_method 'not measured'
_exptl_crystal_description 'irregular block'
_exptl_crystal_F_000 664
_exptl_crystal_size_max 0.25
_exptl_crystal_size_mid 0.25
_exptl_crystal_size_min 0.25
_refine_diff_density_max 1.533
_refine_diff_density_min -1.654
_refine_ls_extinction_method none
_refine_ls_goodness_of_fit_ref 1.071
_refine_ls_hydrogen_treatment constr
_refine_ls_matrix_type full
_refine_ls_number_parameters 221
_refine_ls_number_reflns 3711
_refine_ls_number_restraints 0
_refine_ls_restrained_S_all 1.071
_refine_ls_R_factor_all 0.0439
_refine_ls_R_factor_gt 0.0365
_refine_ls_shift/su_max 0.001
_refine_ls_shift/su_mean 0.001
_refine_ls_structure_factor_coef Fsqd
_refine_ls_weighting_details 'calc w = 1/[\s^2^(Fo^2^)+(0.0774P)^2^+6.748P] where P=(Fo^2^+2Fc^2^)/3'
_refine_ls_weighting_scheme calc
_refine_ls_wR_factor_gt 0.1168
_refine_ls_wR_factor_ref 0.1307
_reflns_number_gt 3255
_reflns_number_total 3711
_reflns_threshold_expression I>2\s(I)
_cod_data_source_file sj2619.cif
_cod_data_source_block I
_cod_database_code 2221816
_cod_database_fobs_code 2221816

loop_
_symmetry_equiv_pos_as_xyz
'x, y, z'
'-x, -y, -z'

loop_
_atom_site_type_symbol
_atom_site_label
_atom_site_fract_x
_atom_site_fract_y
_atom_site_fract_z
_atom_site_U_iso_or_equiv
_atom_site_adp_type
_atom_site_calc_flag
_atom_site_refinement_flags
_atom_site_occupancy
_atom_site_disorder_assembly
_atom_site_disorder_group
Cd Cd1 0.56389(6) 0.31451(6) 0.25658(3) 0.01616(17) Uani d . 1 . .
Br Br1 0.43625(10) 0.44170(10) 0.37244(5) 0.0256(2) Uani d . 1 . .
Br Br2 0.53082(10) 0.50457(9) 0.14316(5) 0.0237(2) Uani d . 1 . .
Br Br3 0.89498(9) 0.31530(10) 0.30001(4) 0.0205(2) Uani d . 1 . .
Br Br4 0.41821(9) 0.01732(9) 0.20678(4) 0.0209(2) Uani d . 1 . .
O O1 0.1769(9) 0.6316(8) 0.2453(4) 0.0438(17) Uani d . 1 . .
H H11 0.2666 0.5854 0.2431 0.066 Uiso d R 1 . .
H H12 0.1005 0.5627 0.2575 0.066 Uiso d R 1 . .
N N1 0.8619(9) 0.3422(9) 0.0770(4) 0.0280(16) Uani d . 1 . .
H H1 0.7974 0.3812 0.1095 0.034 Uiso calc R 1 . .
N N2 1.1657(8) 0.1572(8) -0.0724(4) 0.0187(13) Uani d . 1 . .
N N3 0.2927(8) 0.8098(8) 0.4100(4) 0.0233(14) Uani d . 1 . .
H H3 0.3098 0.7253 0.3777 0.028 Uiso calc R 1 . .
N N4 0.1981(8) 1.1958(7) 0.5626(3) 0.0150(12) Uani d . 1 . .
C C1 0.3353(10) 0.8102(9) 0.4877(5) 0.0210(16) Uani d . 1 . .
H H1A 0.3895 0.7197 0.5070 0.025 Uiso calc R 1 . .
C C2 0.3061(9) 0.9320(9) 0.5412(5) 0.0199(16) Uani d . 1 . .
H H2 0.3352 0.9246 0.5963 0.024 Uiso calc R 1 . .
C C3 0.2300(9) 1.0730(9) 0.5130(4) 0.0143(14) Uani d . 1 . .
C C4 0.1916(9) 1.0680(9) 0.4308(5) 0.0179(15) Uani d . 1 . .
H H4 0.1414 1.1579 0.4089 0.022 Uiso calc R 1 . .
C C5 0.2228(9) 0.9411(9) 0.3813(4) 0.0197(15) Uani d . 1 . .
H H5 0.1955 0.9438 0.3258 0.024 Uiso calc R 1 . .
C C6 0.2363(11) 1.1943(10) 0.6469(5) 0.0258(18) Uani d . 1 . .
H H6A 0.1801 1.0901 0.6608 0.039 Uiso calc R 1 . .
H H6B 0.1928 1.2893 0.6729 0.039 Uiso calc R 1 . .
H H6C 0.3620 1.2025 0.6645 0.039 Uiso calc R 1 . .
C C7 0.1264(10) 1.3411(9) 0.5317(5) 0.0195(15) Uani d . 1 . .
H H7A 0.2057 1.3956 0.5012 0.029 Uiso calc R 1 . .
H H7B 0.1122 1.4203 0.5759 0.029 Uiso calc R 1 . .
H H7C 0.0134 1.3043 0.4975 0.029 Uiso calc R 1 . .
C C8 1.0058(10) 0.2831(10) 0.1052(5) 0.0249(17) Uani d . 1 . .
H H8 1.0381 0.2845 0.1608 0.030 Uiso calc R 1 . .
C C9 1.1099(10) 0.2201(10) 0.0575(4) 0.0199(15) Uani d . 1 . .
H H9 1.2124 0.1779 0.0800 0.024 Uiso calc R 1 . .
C C10 1.0651(9) 0.2175(8) -0.0254(4) 0.0163(15) Uani d . 1 . .
C C11 0.9084(10) 0.2811(9) -0.0549(5) 0.0221(17) Uani d . 1 . .
H H11A 0.8709 0.2804 -0.1102 0.026 Uiso calc R 1 . .
C C12 0.8130(10) 0.3430(9) -0.0026(5) 0.0245(17) Uani d . 1 . .
H H12A 0.7100 0.3877 -0.0220 0.029 Uiso calc R 1 . .
C C13 1.3311(10) 0.1038(11) -0.0401(5) 0.0274(18) Uani d . 1 . .
H H13A 1.3938 0.1870 0.0031 0.041 Uiso calc R 1 . .
H H13B 1.4006 0.0925 -0.0818 0.041 Uiso calc R 1 . .
H H13C 1.3100 -0.0040 -0.0199 0.041 Uiso calc R 1 . .
C C14 1.1133(11) 0.1373(10) -0.1580(4) 0.0242(17) Uani d . 1 . .
H H14A 1.1968 0.0788 -0.1822 0.036 Uiso calc R 1 . .
H H14B 1.1100 0.2474 -0.1766 0.036 Uiso calc R 1 . .
H H14C 0.9979 0.0723 -0.1728 0.036 Uiso calc R 1 . .

loop_
_atom_site_aniso_label
_atom_site_aniso_U_11
_atom_site_aniso_U_22
_atom_site_aniso_U_33
_atom_site_aniso_U_12
_atom_site_aniso_U_13
_atom_site_aniso_U_23
Cd1 0.0151(3) 0.0170(3) 0.0153(3) 0.0015(2) 0.0019(2) -0.0014(2)
Br1 0.0261(4) 0.0246(4) 0.0270(5) 0.0027(3) 0.0108(3) -0.0031(3)
Br2 0.0229(4) 0.0236(4) 0.0244(4) 0.0049(3) 0.0000(3) 0.0067(3)
Br3 0.0158(4) 0.0304(4) 0.0148(4) 0.0038(3) 0.0021(3) 0.0002(3)
Br4 0.0239(4) 0.0184(4) 0.0187(4) -0.0008(3) 0.0038(3) -0.0013(3)
O1 0.049(4) 0.037(4) 0.044(4) 0.010(3) 0.004(3) 0.000(3)
N1 0.025(4) 0.027(4) 0.034(4) -0.001(3) 0.019(3) -0.005(3)
N2 0.020(3) 0.026(3) 0.011(3) 0.002(3) 0.004(2) 0.007(3)
N3 0.024(3) 0.024(3) 0.023(4) 0.000(3) 0.010(3) 0.000(3)
N4 0.019(3) 0.017(3) 0.009(3) 0.003(2) 0.001(2) 0.004(2)
C1 0.022(4) 0.016(4) 0.028(4) 0.004(3) 0.007(3) 0.013(3)
C2 0.016(3) 0.019(4) 0.024(4) -0.002(3) 0.003(3) 0.003(3)
C3 0.012(3) 0.017(3) 0.013(4) -0.002(3) -0.001(3) 0.012(3)
C4 0.011(3) 0.020(4) 0.022(4) -0.001(3) 0.002(3) 0.003(3)
C5 0.021(4) 0.023(4) 0.015(4) 0.000(3) 0.007(3) 0.001(3)
C6 0.031(4) 0.027(4) 0.017(4) -0.008(3) 0.010(3) -0.006(3)
C7 0.023(4) 0.013(3) 0.023(4) 0.006(3) 0.003(3) -0.001(3)
C8 0.026(4) 0.026(4) 0.022(4) -0.002(3) 0.009(3) -0.007(3)
C9 0.022(4) 0.025(4) 0.012(4) 0.000(3) 0.005(3) -0.001(3)
C10 0.019(4) 0.011(3) 0.016(4) -0.006(3) -0.004(3) 0.008(3)
C11 0.020(4) 0.021(4) 0.020(4) -0.010(3) -0.005(3) 0.009(3)
C12 0.020(4) 0.015(4) 0.037(5) 0.000(3) 0.003(3) 0.005(3)
C13 0.022(4) 0.028(4) 0.031(5) 0.002(3) 0.003(3) 0.001(4)
C14 0.031(4) 0.028(4) 0.012(4) 0.001(3) 0.003(3) 0.001(3)

loop_
_atom_type_symbol
_atom_type_description
_atom_type_scat_dispersion_real
_atom_type_scat_dispersion_imag
_atom_type_scat_source
C C 0.0033 0.0016 'International Tables Vol C Tables 4.2.6.8 and 6.1.1.4'
H H 0.0000 0.0000 'International Tables Vol C Tables 4.2.6.8 and 6.1.1.4'
N N 0.0061 0.0033 'International Tables Vol C Tables 4.2.6.8 and 6.1.1.4'
O O 0.0106 0.0060 'International Tables Vol C Tables 4.2.6.8 and 6.1.1.4'
Br Br -0.2901 2.4595 'International Tables Vol C Tables 4.2.6.8 and 6.1.1.4'
Cd Cd -0.8075 1.2024 'International Tables Vol C Tables 4.2.6.8 and 6.1.1.4'

loop_
_geom_angle_atom_site_label_1
_geom_angle_atom_site_label_2
_geom_angle_atom_site_label_3
_geom_angle_site_symmetry_1
_geom_angle_site_symmetry_3
_geom_angle
_geom_angle_publ_flag
Br1 Cd1 Br2 . . 109.23(3) yes
Br1 Cd1 Br3 . . 109.83(3) yes
Br4 Cd1 Br1 . . 111.50(3) yes
Br2 Cd1 Br3 . . 105.52(3) yes
Br2 Cd1 Br4 . . 110.72(3) yes
Br3 Cd1 Br4 . . 109.87(3) yes
H11 O1 H12 . . 108.9 ?
C8 N1 C12 . . 120.1(7) ?
C8 N1 H1 . . 120.0 ?
C12 N1 H1 . . 120.0 ?
C10 N2 C14 . . 121.3(6) ?
C10 N2 C13 . . 121.3(6) ?
C14 N2 C13 . . 117.4(6) ?
C1 N3 C5 . . 119.1(7) ?
C1 N3 H3 . . 120.5 ?
C5 N3 H3 . . 120.5 ?
C3 N4 C6 . . 121.8(6) ?
C3 N4 C7 . . 120.0(6) ?
C6 N4 C7 . . 118.2(6) ?
N3 C1 C2 . . 123.8(7) ?
N3 C1 H1A . . 118.1 ?
C2 C1 H1A . . 118.1 ?
C1 C2 C3 . . 118.8(7) ?
C1 C2 H2 . . 120.6 ?
C3 C2 H2 . . 120.6 ?
N4 C3 C4 . . 123.6(6) ?
N4 C3 C2 . . 121.4(6) ?
C4 C3 C2 . . 114.9(7) ?
C5 C4 C3 . . 122.9(7) ?
C5 C4 H4 . . 118.6 ?
C3 C4 H4 . . 118.6 ?
C4 C5 N3 . . 120.5(7) ?
C4 C5 H5 . . 119.8 ?
N3 C5 H5 . . 119.8 ?
N4 C6 H6A . . 109.5 ?
N4 C6 H6B . . 109.5 ?
H6A C6 H6B . . 109.5 ?
N4 C6 H6C . . 109.5 ?
H6A C6 H6C . . 109.5 ?
H6B C6 H6C . . 109.5 ?
N4 C7 H7A . . 109.5 ?
N4 C7 H7B . . 109.5 ?
H7A C7 H7B . . 109.5 ?
N4 C7 H7C . . 109.5 ?
H7A C7 H7C . . 109.5 ?
H7B C7 H7C . . 109.5 ?
N1 C8 C9 . . 122.4(8) ?
N1 C8 H8 . . 118.8 ?
C9 C8 H8 . . 118.8 ?
C8 C9 C10 . . 119.8(7) ?
C8 C9 H9 . . 120.1 ?
C10 C9 H9 . . 120.1 ?
N2 C10 C9 . . 120.4(7) ?
N2 C10 C11 . . 122.7(7) ?
C9 C10 C11 . . 116.9(7) ?
C12 C11 C10 . . 119.1(7) ?
C12 C11 H11A . . 120.4 ?
C10 C11 H11A . . 120.4 ?
N1 C12 C11 . . 121.6(7) ?
N1 C12 H12A . . 119.2 ?
C11 C12 H12A . . 119.2 ?
N2 C13 H13A . . 109.5 ?
N2 C13 H13B . . 109.5 ?
H13A C13 H13B . . 109.5 ?
N2 C13 H13C . . 109.5 ?
H13A C13 H13C . . 109.5 ?
H13B C13 H13C . . 109.5 ?
N2 C14 H14A . . 109.5 ?
N2 C14 H14B . . 109.5 ?
H14A C14 H14B . . 109.5 ?
N2 C14 H14C . . 109.5 ?
H14A C14 H14C . . 109.5 ?
H14B C14 H14C . . 109.5 ?

loop_
_geom_bond_atom_site_label_1
_geom_bond_atom_site_label_2
_geom_bond_site_symmetry_2
_geom_bond_distance
_geom_bond_publ_flag
Cd1 Br1 . 2.5706(9) ?
Cd1 Br2 . 2.6044(9) ?
Cd1 Br3 . 2.5926(8) ?
Cd1 Br4 . 2.5546(8) ?
O1 H11 . 0.8418 ?
O1 H12 . 0.8427 ?
N1 C8 . 1.318(11) ?
N1 C12 . 1.364(11) ?
N1 H1 . 0.8800 ?
N2 C10 . 1.326(10) ?
N2 C14 . 1.455(10) ?
N2 C13 . 1.460(10) ?
N3 C1 . 1.327(10) ?
N3 C5 . 1.352(10) ?
N3 H3 . 0.8800 ?
N4 C3 . 1.325(10) ?
N4 C6 . 1.438(10) ?
N4 C7 . 1.472(9) ?
C1 C2 . 1.355(11) ?
C1 H1A . 0.9500 ?
C2 C3 . 1.439(10) ?
C2 H2 . 0.9500 ?
C3 C4 . 1.396(10) ?
C4 C5 . 1.347(11) ?
C4 H4 . 0.9500 ?
C5 H5 . 0.9500 ?
C6 H6A . 0.9800 ?
C6 H6B . 0.9800 ?
C6 H6C . 0.9800 ?
C7 H7A . 0.9800 ?
C7 H7B . 0.9800 ?
C7 H7C . 0.9800 ?
C8 C9 . 1.364(11) ?
C8 H8 . 0.9500 ?
C9 C10 . 1.414(10) ?
C9 H9 . 0.9500 ?
C10 C11 . 1.427(11) ?
C11 C12 . 1.367(12) ?
C11 H11A . 0.9500 ?
C12 H12A . 0.9500 ?
C13 H13A . 0.9800 ?
C13 H13B . 0.9800 ?
C13 H13C . 0.9800 ?
C14 H14A . 0.9800 ?
C14 H14B . 0.9800 ?
C14 H14C . 0.9800 ?

loop_
_geom_hbond_atom_site_label_D
_geom_hbond_atom_site_label_H
_geom_hbond_atom_site_label_A
_geom_hbond_site_symmetry_A
_geom_hbond_distance_DH
_geom_hbond_distance_HA
_geom_hbond_distance_DA
_geom_hbond_angle_DHA
_geom_hbond_publ_flag
O1 H11 Br1 . 0.84 2.83 3.351(7) 122 yes
O1 H12 Br3 1_455 0.84 2.67 3.511(7) 172 yes
N1 H1 Br2 . 0.88 2.56 3.373(7) 154 yes
N3 H3 O1 . 0.88 2.36 3.011(10) 131 yes

loop_
_geom_torsion_atom_site_label_1
_geom_torsion_atom_site_label_2
_geom_torsion_atom_site_label_3
_geom_torsion_atom_site_label_4
_geom_torsion_site_symmetry_1
_geom_torsion_site_symmetry_2
_geom_torsion_site_symmetry_3
_geom_torsion_site_symmetry_4
_geom_torsion
_geom_torsion_publ_flag
C5 N3 C1 C2 . . . . 3.0(11) ?
N3 C1 C2 C3 . . . . -2.3(11) ?
C6 N4 C3 C4 . . . . 178.6(7) ?
C7 N4 C3 C4 . . . . -3.1(10) ?
C6 N4 C3 C2 . . . . -0.5(10) ?
C7 N4 C3 C2 . . . . 177.7(6) ?
C1 C2 C3 N4 . . . . 179.9(7) ?
C1 C2 C3 C4 . . . . 0.6(10) ?
N4 C3 C4 C5 . . . . -179.1(7) ?
C2 C3 C4 C5 . . . . 0.1(10) ?
C3 C4 C5 N3 . . . . 0.6(11) ?
C1 N3 C5 C4 . . . . -2.1(11) ?
C12 N1 C8 C9 . . . . -0.5(12) ?
N1 C8 C9 C10 . . . . 0.4(12) ?
C14 N2 C10 C9 . . . . 173.5(7) ?
C13 N2 C10 C9 . . . . -4.7(10) ?
C14 N2 C10 C11 . . . . -6.1(10) ?
C13 N2 C10 C11 . . . . 175.7(7) ?
C8 C9 C10 N2 . . . . 179.7(7) ?
C8 C9 C10 C11 . . . . -0.7(10) ?
N2 C10 C11 C12 . . . . -179.2(7) ?
C9 C10 C11 C12 . . . . 1.2(10) ?
C8 N1 C12 C11 . . . . 1.1(11) ?
C10 C11 C12 N1 . . . . -1.4(11) ?
